data_7218193
loop_
_publ_author_name
'Cao, Tingting'
'Peng, Yanqiang'
'Liu, Ting'
'Wang, Suna'
'Dou, Jianmin'
'Li, Yunwu'
'Zhou, Changhui'
'Li, Dacheng'
'Bai, Junfeng'

_publ_section_title
;
 Assembly of a series of d10coordination polymers of pamoic acid through a
 mixed-ligand synthetic strategy: syntheses, structures and fluorescence
 properties
;
_journal_issue 46
_journal_name_full CrystEngComm
_journal_page_first 10658
_journal_paper_doi 10.1039/C4CE01356E
_journal_volume 16
_journal_year 2014
_chemical_formula_sum 'C33 H36 Cd2 N12 O8'
_chemical_formula_weight 953.54
_chemical_name_systematic
; 
 ? 
;
_space_group_IT_number 15
_symmetry_cell_setting monoclinic
_symmetry_space_group_name_Hall '-C 2yc'
_symmetry_space_group_name_H-M 'C 1 2/c 1'
_atom_sites_solution_hydrogens geom
_atom_sites_solution_primary direct
_atom_sites_solution_secondary difmap
_audit_creation_method SHELXL-97
_cell_angle_alpha 90.00
_cell_angle_beta 93.6430(10)
_cell_angle_gamma 90.00
_cell_formula_units_Z 4
_cell_length_a 36.873(3)
_cell_length_b 9.3152(9)
_cell_length_c 10.9288(11)
_cell_measurement_reflns_used 2277
_cell_measurement_temperature 298(2)
_cell_measurement_theta_max 26.348
_cell_measurement_theta_min 2.750
_cell_volume 3746.2(6)
_computing_cell_refinement 'Bruker SMART'
_computing_data_collection 'Bruker SMART'
_computing_data_reduction 'Bruker SHELXTL'
_computing_molecular_graphics 'Bruker SHELXTL'
_computing_publication_material 'Bruker SHELXTL'
_computing_structure_refinement 'SHELXL-97 (Sheldrick, 1997)'
_computing_structure_solution 'SHELXS-97 (Sheldrick, 1990)'
_diffrn_ambient_temperature 298(2)
_diffrn_measured_fraction_theta_full 0.996
_diffrn_measured_fraction_theta_max 0.996
_diffrn_measurement_device_type 'CCD area detector'
_diffrn_measurement_method 'phi and omega scans'
_diffrn_radiation_monochromator graphite
_diffrn_radiation_source 'fine-focus sealed tube'
_diffrn_radiation_type MoK\a
_diffrn_radiation_wavelength 0.71073
_diffrn_reflns_av_R_equivalents 0.0826
_diffrn_reflns_av_sigmaI/netI 0.0808
_diffrn_reflns_limit_h_max 43
_diffrn_reflns_limit_h_min -43
_diffrn_reflns_limit_k_max 11
_diffrn_reflns_limit_k_min -8
_diffrn_reflns_limit_l_max 12
_diffrn_reflns_limit_l_min -13
_diffrn_reflns_number 9196
_diffrn_reflns_theta_full 25.01
_diffrn_reflns_theta_max 25.01
_diffrn_reflns_theta_min 2.21
_exptl_absorpt_coefficient_mu 1.202
_exptl_absorpt_correction_T_max 0.9100
_exptl_absorpt_correction_T_min 0.8038
_exptl_absorpt_correction_type multi-scan
_exptl_absorpt_process_details sadabs
_exptl_crystal_colour yellow
_exptl_crystal_density_diffrn 1.691
_exptl_crystal_density_method 'not measured'
_exptl_crystal_description block
_exptl_crystal_F_000 1912
_exptl_crystal_size_max 0.19
_exptl_crystal_size_mid 0.18
_exptl_crystal_size_min 0.08
_refine_diff_density_max 3.388
_refine_diff_density_min -1.997
_refine_diff_density_rms 0.209
_refine_ls_extinction_method none
_refine_ls_goodness_of_fit_ref 1.115
_refine_ls_hydrogen_treatment constr
_refine_ls_matrix_type full
_refine_ls_number_parameters 277
_refine_ls_number_reflns 3289
_refine_ls_number_restraints 0
_refine_ls_restrained_S_all 1.115
_refine_ls_R_factor_all 0.1250
_refine_ls_R_factor_gt 0.1045
_refine_ls_shift/su_max 0.001
_refine_ls_shift/su_mean 0.000
_refine_ls_structure_factor_coef Fsqd
_refine_ls_weighting_details 'calc w=1/[\s^2^(Fo^2^)+(0.0996P)^2^+228.0971P] where P=(Fo^2^+2Fc^2^)/3'
_refine_ls_weighting_scheme calc
_refine_ls_wR_factor_gt 0.2754
_refine_ls_wR_factor_ref 0.2856
_reflns_number_gt 2437
_reflns_number_total 3289
_reflns_threshold_expression >2sigma(I)
_cod_data_source_file c4ce01356e2.cif
_cod_data_source_block 1004657
_cod_depositor_comments
;
The following automatic conversions were performed:

'_symmetry_cell_setting' value 'Monoclinic' changed to 'monoclinic'
according to
/usr/data/users/saulius/crontab/automatic-downloads/rss-feeds/RSC/lib/dictionaries/cif_core.dic
dictionary named 'cif_core.dic' version 2.4.2 from 2011-04-26.

Automatic conversion script
Id: cif_fix_values 2827 2014-09-09 07:05:25Z andrius 

 Adding full bibliography for 7218186--7218193.cif.
;
_cod_original_sg_symbol_H-M 'C2/c  '
_cod_database_code 7218193

loop_
_symmetry_equiv_pos_as_xyz
'x, y, z'
'-x, y, -z+1/2'
'x+1/2, y+1/2, z'
'-x+1/2, y+1/2, -z+1/2'
'-x, -y, -z'
'x, -y, z-1/2'
'-x+1/2, -y+1/2, -z'
'x+1/2, -y+1/2, z-1/2'

loop_
_atom_site_label
_atom_site_type_symbol
_atom_site_fract_x
_atom_site_fract_y
_atom_site_fract_z
_atom_site_U_iso_or_equiv
_atom_site_adp_type
_atom_site_occupancy
_atom_site_symmetry_multiplicity
_atom_site_calc_flag
_atom_site_refinement_flags
_atom_site_disorder_assembly
_atom_site_disorder_group
Cd1 Cd 0.20749(3) 0.80608(12) 0.39579(9) 0.0336(4) Uani 1 1 d . . .
N1 N 0.2194(4) 0.9818(16) 0.2500(11) 0.045(3) Uani 1 1 d . . .
N2 N 0.2262(3) 1.0821(15) 0.0704(10) 0.041(3) Uani 1 1 d . . .
N3 N 0.2504(4) 1.1528(15) 0.1571(11) 0.042(3) Uani 1 1 d . . .
N4 N 0.1841(4) 0.8947(15) 0.0758(11) 0.046(3) Uani 1 1 d . . .
H4A H 0.1796 0.8989 -0.0023 0.055 Uiso 1 1 d R . .
H4B H 0.1730 0.8329 0.1185 0.055 Uiso 1 1 d R . .
N5 N 0.2614(4) 1.1239(18) 0.3731(13) 0.060(4) Uani 1 1 d . . .
H5A H 0.2768 1.1931 0.3781 0.072 Uiso 1 1 d R . .
H5B H 0.2564 1.0773 0.4379 0.072 Uiso 1 1 d R . .
N6 N 0.1501(5) 0.662(2) 0.7046(18) 0.079(5) Uani 1 1 d . . .
O1 O 0.1577(3) 0.7469(16) 0.2824(11) 0.058(3) Uani 1 1 d . . .
O2 O 0.1373(3) 0.9226(17) 0.3942(12) 0.068(4) Uani 1 1 d . . .
O3 O 0.0691(4) 0.9946(17) 0.3716(13) 0.073(4) Uani 1 1 d . . .
H3A H 0.0903 0.9947 0.3995 0.109 Uiso 1 1 calc R . .
O4 O 0.1804(5) 0.6403(18) 0.5406(14) 0.080(4) Uani 1 1 d . . .
C1 C 0.1322(5) 0.827(2) 0.3103(17) 0.059(5) Uani 1 1 d . . .
C2 C 0.0325(5) 0.881(2) 0.2106(17) 0.060(5) Uani 1 1 d . . .
C3 C 0.0654(5) 0.900(2) 0.2726(16) 0.058(5) Uani 1 1 d . . .
C4 C 0.0956(5) 0.815(2) 0.2453(17) 0.057(5) Uani 1 1 d . . .
C5 C 0.0919(5) 0.717(2) 0.1520(17) 0.059(5) Uani 1 1 d . . .
H5 H 0.1110 0.6564 0.1369 0.071 Uiso 1 1 calc R . .
C6 C 0.0589(5) 0.709(2) 0.0781(17) 0.059(5) Uani 1 1 d . . .
C7 C 0.0289(5) 0.793(2) 0.1074(17) 0.059(5) Uani 1 1 d . . .
C8 C -0.0034(5) 0.787(2) 0.0286(17) 0.059(5) Uani 1 1 d . . .
H8 H -0.0233 0.8436 0.0439 0.071 Uiso 1 1 calc R . .
C9 C -0.0047(5) 0.696(2) -0.0694(18) 0.063(5) Uani 1 1 d . . .
H9 H -0.0257 0.6952 -0.1214 0.076 Uiso 1 1 calc R . .
C10 C 0.0232(5) 0.605(2) -0.0961(18) 0.065(5) Uani 1 1 d . . .
H10 H 0.0205 0.5395 -0.1604 0.078 Uiso 1 1 calc R . .
C11 C 0.0557(5) 0.614(2) -0.0234(17) 0.062(5) Uani 1 1 d . . .
H11 H 0.0754 0.5567 -0.0416 0.075 Uiso 1 1 calc R . .
C12 C 0.0000 0.974(3) 0.2500 0.062(7) Uani 1 2 d S . .
H12A H 0.0083 1.0352 0.3178 0.074 Uiso 0.50 1 calc PR . .
H12B H -0.0083 1.0352 0.1822 0.074 Uiso 0.50 1 calc PR . .
C13 C 0.2087(4) 0.9861(18) 0.1318(13) 0.037(3) Uani 1 1 d . . .
C14 C 0.2447(4) 1.0882(18) 0.2626(13) 0.042(4) Uani 1 1 d . . .
C15 C 0.1518(15) 0.667(6) 0.585(5) 0.075(16) Uani 0.46(4) 1 d P A 1
H15 H 0.1313 0.6901 0.5347 0.090 Uiso 0.46(4) 1 calc PR A 1
C16 C 0.1822(16) 0.647(7) 0.791(5) 0.092(19) Uani 0.46(4) 1 d P A 1
H16A H 0.1999 0.5876 0.7549 0.137 Uiso 0.46(4) 1 d PR A 1
H16B H 0.1751 0.6041 0.8654 0.137 Uiso 0.46(4) 1 d PR A 1
H16C H 0.1925 0.7402 0.8083 0.137 Uiso 0.46(4) 1 d PR A 1
C17 C 0.1162(14) 0.693(6) 0.764(5) 0.087(19) Uani 0.46(4) 1 d P A 1
H17A H 0.1006 0.7504 0.7106 0.131 Uiso 0.46(4) 1 d PR A 1
H17B H 0.1218 0.7437 0.8394 0.131 Uiso 0.46(4) 1 d PR A 1
H17C H 0.1043 0.6041 0.7812 0.131 Uiso 0.46(4) 1 d PR A 1
C15' C 0.1799(13) 0.629(5) 0.651(4) 0.079(14) Uani 0.54(4) 1 d P A 2
H15' H 0.2004 0.5966 0.6972 0.095 Uiso 0.54(4) 1 calc PR A 2
C16' C 0.1165(13) 0.714(6) 0.641(5) 0.099(18) Uani 0.54(4) 1 d P A 2
H16D H 0.1128 0.8132 0.6614 0.148 Uiso 0.54(4) 1 d PR A 2
H16E H 0.0964 0.6581 0.6650 0.148 Uiso 0.54(4) 1 d PR A 2
H16F H 0.1184 0.7058 0.5537 0.148 Uiso 0.54(4) 1 d PR A 2
C17' C 0.1493(15) 0.649(6) 0.839(4) 0.095(17) Uani 0.54(4) 1 d P A 2
H17D H 0.1315 0.5787 0.8584 0.142 Uiso 0.54(4) 1 d PR A 2
H17E H 0.1429 0.7402 0.8731 0.142 Uiso 0.54(4) 1 d PR A 2
H17F H 0.1728 0.6203 0.8734 0.142 Uiso 0.54(4) 1 d PR A 2

loop_
_atom_site_aniso_label
_atom_site_aniso_U_11
_atom_site_aniso_U_22
_atom_site_aniso_U_33
_atom_site_aniso_U_23
_atom_site_aniso_U_13
_atom_site_aniso_U_12
Cd1 0.0390(6) 0.0418(7) 0.0199(6) -0.0007(5) 0.0003(4) 0.0024(5)
N1 0.048(8) 0.059(9) 0.028(7) 0.007(6) -0.003(6) -0.009(7)
N2 0.048(7) 0.052(8) 0.022(6) 0.006(6) -0.005(5) -0.009(6)
N3 0.049(8) 0.053(8) 0.025(6) -0.001(6) 0.003(6) -0.008(6)
N4 0.057(8) 0.058(9) 0.022(6) 0.002(6) -0.001(6) -0.019(7)
N5 0.069(10) 0.073(11) 0.035(8) 0.009(7) -0.011(7) -0.026(9)
N6 0.076(13) 0.093(15) 0.070(13) 0.011(10) 0.026(10) -0.008(11)
O1 0.048(7) 0.081(9) 0.044(7) 0.005(7) 0.002(6) -0.009(7)
O2 0.058(8) 0.087(10) 0.057(8) -0.002(8) -0.006(6) -0.012(8)
O3 0.058(8) 0.087(11) 0.072(9) -0.014(8) -0.002(7) -0.014(8)
O4 0.089(11) 0.089(11) 0.061(10) 0.009(8) 0.013(8) -0.018(9)
C1 0.052(11) 0.080(15) 0.044(11) 0.008(10) -0.006(9) -0.014(11)
C2 0.048(10) 0.081(15) 0.050(11) 0.003(10) 0.002(8) -0.012(10)
C3 0.048(10) 0.079(14) 0.046(10) 0.004(10) -0.004(8) -0.009(10)
C4 0.046(10) 0.079(14) 0.046(10) 0.001(10) -0.002(8) -0.012(10)
C5 0.048(10) 0.080(14) 0.049(11) 0.004(10) -0.002(8) -0.011(10)
C6 0.049(10) 0.081(14) 0.048(11) 0.005(10) 0.001(8) -0.011(10)
C7 0.045(10) 0.080(14) 0.050(11) 0.003(10) -0.004(8) -0.010(10)
C8 0.049(10) 0.077(14) 0.050(11) 0.005(10) -0.004(8) -0.011(10)
C9 0.053(11) 0.085(15) 0.050(11) 0.003(11) -0.012(9) -0.014(11)
C10 0.059(12) 0.086(16) 0.051(11) 0.003(11) 0.000(9) -0.016(11)
C11 0.056(11) 0.083(15) 0.047(11) -0.002(10) -0.004(9) -0.010(10)
C12 0.047(14) 0.08(2) 0.060(17) 0.000 -0.004(12) 0.000
C13 0.038(8) 0.048(9) 0.023(7) 0.005(6) 0.002(6) -0.003(7)
C14 0.048(9) 0.051(10) 0.027(8) 0.004(7) 0.000(6) -0.009(8)
C15 0.07(3) 0.09(4) 0.06(3) 0.01(3) 0.01(3) -0.01(3)
C16 0.09(4) 0.10(4) 0.08(4) 0.00(3) 0.01(3) -0.01(3)
C17 0.08(4) 0.10(4) 0.09(4) 0.01(3) 0.03(3) -0.01(3)
C15' 0.08(3) 0.09(3) 0.06(3) 0.01(2) 0.02(2) -0.01(3)
C16' 0.09(3) 0.11(4) 0.10(4) 0.01(3) 0.00(3) 0.00(3)
C17' 0.10(4) 0.10(4) 0.08(3) 0.00(3) 0.01(3) -0.01(3)

loop_
_atom_type_symbol
_atom_type_description
_atom_type_scat_dispersion_real
_atom_type_scat_dispersion_imag
_atom_type_scat_source
C C 0.0033 0.0016 'International Tables Vol C Tables 4.2.6.8 and 6.1.1.4'
H H 0.0000 0.0000 'International Tables Vol C Tables 4.2.6.8 and 6.1.1.4'
N N 0.0061 0.0033 'International Tables Vol C Tables 4.2.6.8 and 6.1.1.4'
O O 0.0106 0.0060 'International Tables Vol C Tables 4.2.6.8 and 6.1.1.4'
Cd Cd -0.8075 1.2024 'International Tables Vol C Tables 4.2.6.8 and 6.1.1.4'

loop_
_geom_angle_atom_site_label_1
_geom_angle_atom_site_label_2
_geom_angle_atom_site_label_3
_geom_angle
_geom_angle_site_symmetry_1
_geom_angle_site_symmetry_3
N3 Cd1 O1 105.3(5) 4_545 .
N3 Cd1 N2 109.8(5) 4_545 6_576
O1 Cd1 N2 142.2(5) . 6_576
N3 Cd1 N1 96.2(5) 4_545 .
O1 Cd1 N1 88.7(5) . .
N2 Cd1 N1 101.1(5) 6_576 .
N3 Cd1 O4 94.8(6) 4_545 .
O1 Cd1 O4 81.3(5) . .
N2 Cd1 O4 82.0(5) 6_576 .
N1 Cd1 O4 166.8(5) . .
N3 Cd1 O2 155.6(5) 4_545 .
O1 Cd1 O2 50.4(5) . .
N2 Cd1 O2 93.4(4) 6_576 .
N1 Cd1 O2 86.5(5) . .
O4 Cd1 O2 80.5(5) . .
C13 N1 C14 103.6(13) . .
C13 N1 Cd1 128.8(11) . .
C14 N1 Cd1 126.6(10) . .
C13 N2 N3 106.4(11) . .
C13 N2 Cd1 128.1(10) . 6_575
N3 N2 Cd1 119.9(9) . 6_575
C14 N3 N2 104.0(12) . .
C14 N3 Cd1 132.0(11) . 4
N2 N3 Cd1 123.1(9) . 4
C15 N6 C15' 58(3) . .
C15 N6 C16' 67(3) . .
C15' N6 C16' 125(3) . .
C15 N6 C16 124(4) . .
C15' N6 C16 67(3) . .
C16' N6 C16 163(4) . .
C15 N6 C17 122(4) . .
C15' N6 C17 177(4) . .
C16' N6 C17 55(3) . .
C16 N6 C17 114(4) . .
C15 N6 C17' 177(4) . .
C15' N6 C17' 120(4) . .
C16' N6 C17' 115(3) . .
C16 N6 C17' 55(3) . .
C17 N6 C17' 60(3) . .
C1 O1 Cd1 108.8(12) . .
C1 O2 Cd1 80.2(12) . .
C15' O4 C15 64(3) . .
C15' O4 Cd1 137(2) . .
C15 O4 Cd1 122(3) . .
O1 C1 O2 120.5(17) . .
O1 C1 C4 120.6(19) . .
O2 C1 C4 119(2) . .
C3 C2 C7 120.7(19) . .
C3 C2 C12 118.0(17) . .
C7 C2 C12 121.1(15) . .
C2 C3 O3 120.3(18) . .
C2 C3 C4 121.0(19) . .
O3 C3 C4 118.4(16) . .
C5 C4 C3 119.0(17) . .
C5 C4 C1 116.9(19) . .
C3 C4 C1 124.1(18) . .
C4 C5 C6 120(2) . .
C7 C6 C5 119.7(19) . .
C7 C6 C11 119.8(17) . .
C5 C6 C11 120.4(19) . .
C2 C7 C6 118.5(17) . .
C2 C7 C8 122.9(19) . .
C6 C7 C8 118.6(19) . .
C9 C8 C7 119(2) . .
C8 C9 C10 123.9(18) . .
C9 C10 C11 118(2) . .
C10 C11 C6 120(2) . .
C2 C12 C2 113(2) 2 .
N2 C13 N1 113.2(14) . .
N2 C13 N4 122.1(13) . .
N1 C13 N4 124.5(14) . .
N3 C14 N5 124.9(15) . .
N3 C14 N1 112.7(13) . .
N5 C14 N1 122.3(14) . .
O4 C15 N6 119(5) . .
O4 C15' N6 119(4) . .

loop_
_geom_bond_atom_site_label_1
_geom_bond_atom_site_label_2
_geom_bond_distance
_geom_bond_site_symmetry_2
Cd1 N3 2.214(13) 4_545
Cd1 O1 2.217(12) .
Cd1 N2 2.244(12) 6_576
Cd1 N1 2.345(13) .
Cd1 O4 2.467(15) .
Cd1 O2 2.805(14) .
N1 C13 1.326(18) .
N1 C14 1.36(2) .
N2 C13 1.312(19) .
N2 N3 1.420(17) .
N2 Cd1 2.244(12) 6_575
N3 C14 1.329(19) .
N3 Cd1 2.214(13) 4
N4 C13 1.363(19) .
N5 C14 1.36(2) .
N6 C15 1.32(5) .
N6 C15' 1.32(5) .
N6 C16' 1.47(5) .
N6 C16 1.47(6) .
N6 C17 1.47(5) .
N6 C17' 1.48(5) .
O1 C1 1.26(2) .
O2 C1 1.28(2) .
O3 C3 1.40(2) .
O4 C15' 1.21(4) .
O4 C15 1.21(5) .
C1 C4 1.49(2) .
C2 C3 1.36(2) .
C2 C7 1.40(3) .
C2 C12 1.56(3) .
C3 C4 1.41(3) .
C4 C5 1.37(3) .
C5 C6 1.42(2) .
C6 C7 1.41(3) .
C6 C11 1.42(3) .
C7 C8 1.42(2) .
C8 C9 1.36(3) .
C9 C10 1.38(3) .
C10 C11 1.40(3) .
C12 C2 1.56(3) 2
